data_4323971
loop_
_publ_author_name
'Igor V. Kourkine'
'Stanislav V. Maslennikov'
'Robert Ditchfield'
'David S. Glueck'
'Glenn P. A. Yap'
'Louise M. Liable-Sands'
'Arnold L. Rheingold'

_publ_section_title
;
 Metal Complexes of Mesitylphosphine: Synthesis, Structure, and
 Spectroscopy
;
_journal_name_full 'Inorganic Chemistry'
_journal_page_first 6708
_journal_page_last 6716
_journal_paper_doi 10.1021/ic960529q
_journal_volume 35
_journal_year 1996
_chemical_formula_sum 'C52 H50 Cu F6 P5'
_chemical_formula_weight 1007.31
_chemical_name_systematic
;
 ?
;
_space_group_IT_number 14
_symmetry_cell_setting monoclinic
_symmetry_space_group_name_Hall '-P 2ybc'
_symmetry_space_group_name_H-M 'P 1 21/c 1'
_atom_sites_solution_hydrogens geom
_atom_sites_solution_primary direct
_atom_sites_solution_secondary difmap
_audit_creation_method SHELXL
_cell_angle_alpha 90.00
_cell_angle_beta 90.20(1)
_cell_angle_gamma 90.00
_cell_formula_units_Z 4
_cell_length_a 19.780(3)
_cell_length_b 13.853(2)
_cell_length_c 18.743(4)
_cell_measurement_reflns_used 24
_cell_measurement_temperature 298(2)
_cell_measurement_theta_max 12.5
_cell_measurement_theta_min 7.5
_cell_volume 5135.8(15)
_computing_cell_refinement XSCANS
_computing_data_collection XSCANS
_computing_data_reduction XPREP
_computing_molecular_graphics XP
_computing_publication_material XCIF
_computing_structure_refinement 'SHELXL-93 (Sheldrick, 1993)'
_computing_structure_solution 'SHELXS-86 (Sheldrick, 1990)'
_diffrn_ambient_temperature 298(2)
_diffrn_measurement_device 'Siemens P4'
_diffrn_measurement_method omega
_diffrn_radiation_monochromator graphite
_diffrn_radiation_source 'fine-focus sealed tube'
_diffrn_radiation_type MoK\a
_diffrn_radiation_wavelength 0.71073
_diffrn_reflns_av_R_equivalents 0.0706
_diffrn_reflns_av_sigmaI/netI 0.1476
_diffrn_reflns_limit_h_max 21
_diffrn_reflns_limit_h_min -21
_diffrn_reflns_limit_k_max 1
_diffrn_reflns_limit_k_min -14
_diffrn_reflns_limit_l_max 20
_diffrn_reflns_limit_l_min -1
_diffrn_reflns_number 8152
_diffrn_reflns_theta_max 22.50
_diffrn_reflns_theta_min 2.06
_diffrn_standards_decay_% <1
_diffrn_standards_interval_count 197
_diffrn_standards_number 3
_exptl_absorpt_coefficient_mu 0.636
_exptl_absorpt_correction_type none
_exptl_crystal_colour Colorless
_exptl_crystal_density_diffrn 1.303
_exptl_crystal_description Plate
_exptl_crystal_F_000 2080
_exptl_crystal_size_max 0.40
_exptl_crystal_size_mid 0.40
_exptl_crystal_size_min 0.10
_refine_diff_density_max 0.874
_refine_diff_density_min -0.326
_refine_diff_density_rms 0.081
_refine_ls_extinction_method none
_refine_ls_goodness_of_fit_all 1.294
_refine_ls_goodness_of_fit_obs 1.614
_refine_ls_hydrogen_treatment 'idealized contribution'
_refine_ls_matrix_type full
_refine_ls_number_parameters 484
_refine_ls_number_reflns 6690
_refine_ls_number_restraints 0
_refine_ls_restrained_S_all 1.369
_refine_ls_restrained_S_obs 1.614
_refine_ls_R_factor_all 0.1861
_refine_ls_R_factor_obs 0.0894
_refine_ls_shift/esd_max -0.001
_refine_ls_shift/esd_mean 0.000
_refine_ls_structure_factor_coef Fsqd
_refine_ls_weighting_details 'w=1/[\s^2^(Fo^2^)+(0.0300P)^2^+0.0000P] where P=(Fo^2^+2Fc^2^)/3'
_refine_ls_weighting_scheme calc
_refine_ls_wR_factor_all 0.1854
_refine_ls_wR_factor_obs 0.1496
_reflns_number_observed 3328
_reflns_number_total 6696
_reflns_observed_criterion >2sigma(I)
_cod_data_source_file ic960529q_3.cif
_cod_data_source_block glu13
_cod_depositor_comments
;
The following automatic conversions were performed:

'_refine_ls_weighting_scheme' value 'calc
w=1/[\s^2^(Fo^2^)+(0.0300P)^2^+0.0000P] where P=(Fo^2^+2Fc^2^)/3' was
changed to 'calc'. New tag '_refine_ls_weighting_details' was
created. The value of the new tag was set to
'w=1/[\s^2^(Fo^2^)+(0.0300P)^2^+0.0000P] where P=(Fo^2^+2Fc^2^)/3'.

Automatic conversion script
Id: cif_fix_values 3143 2015-03-26 13:38:13Z robertas 
;
_cod_original_cell_volume 5136(1)
_cod_original_sg_symbol_H-M 'P 1 21/n 1'
_cod_database_code 4323971

loop_
_symmetry_equiv_pos_as_xyz
'x, y, z'
'-x, y+1/2, -z+1/2'
'-x, -y, -z'
'x, -y-1/2, z-1/2'

loop_
_atom_site_aniso_label
_atom_site_aniso_U_11
_atom_site_aniso_U_22
_atom_site_aniso_U_33
_atom_site_aniso_U_23
_atom_site_aniso_U_13
_atom_site_aniso_U_12
Cu 0.0538(7) 0.0479(7) 0.0413(7) 0.0007(7) 0.0068(5) 0.0019(7)
P1 0.052(2) 0.058(2) 0.043(2) 0.0036(15) 0.0106(13) -0.0016(15)
P2 0.051(2) 0.051(2) 0.046(2) 0.0041(14) 0.0000(13) 0.0043(14)
P3 0.049(2) 0.048(2) 0.043(2) 0.0069(14) 0.0023(13) 0.0013(14)
P4 0.079(2) 0.049(2) 0.057(2) -0.011(2) 0.021(2) -0.003(2)
P5 0.127(3) 0.062(2) 0.076(3) 0.001(2) 0.009(2) -0.004(2)
F1 0.239(11) 0.228(11) 0.251(11) 0.071(10) 0.154(10) 0.012(9)
F2 0.309(12) 0.134(8) 0.156(8) -0.031(7) -0.085(9) -0.057(8)
F3 0.236(11) 0.318(15) 0.166(9) -0.055(10) 0.118(8) -0.110(11)
F4 0.255(10) 0.097(6) 0.168(8) -0.032(6) -0.067(8) -0.040(6)
F5 0.200(9) 0.112(7) 0.195(9) -0.003(6) -0.070(7) 0.041(6)
F6 0.189(9) 0.090(6) 0.335(14) 0.060(8) -0.078(10) -0.007(6)
C1 0.067(8) 0.149(13) 0.056(7) 0.009(9) -0.001(6) -0.015(9)
C2 0.126(14) 0.183(18) 0.091(11) 0.030(12) -0.015(10) -0.050(13)
C3 0.063(9) 0.268(22) 0.076(11) 0.058(14) -0.019(8) -0.028(14)
C4 0.063(9) 0.201(16) 0.106(12) 0.059(12) 0.008(8) 0.020(11)
C5 0.047(8) 0.128(12) 0.090(9) 0.026(9) 0.005(7) 0.009(7)
C6 0.048(6) 0.084(8) 0.042(6) 0.004(7) 0.007(5) -0.013(7)
C7 0.104(9) 0.057(7) 0.057(7) 0.004(7) 0.037(7) -0.006(7)
C8 0.103(10) 0.074(9) 0.109(11) 0.006(9) 0.030(8) -0.001(8)
C9 0.084(8) 0.083(10) 0.069(9) 0.029(7) 0.006(7) -0.019(7)
C10 0.108(9) 0.084(9) 0.064(8) -0.011(8) 0.022(7) -0.038(8)
C11 0.089(8) 0.062(8) 0.060(7) -0.010(6) 0.036(6) -0.017(6)
C12 0.054(6) 0.052(6) 0.047(6) -0.001(6) 0.011(5) -0.010(6)
C13 0.061(6) 0.060(7) 0.030(5) 0.000(5) 0.007(5) 0.009(5)
C14 0.090(8) 0.066(8) 0.052(7) 0.004(7) -0.011(6) 0.018(7)
C15 0.101(9) 0.107(10) 0.052(7) 0.028(8) 0.014(6) 0.024(9)
C16 0.091(9) 0.089(10) 0.068(9) 0.029(8) -0.033(7) -0.020(8)
C17 0.154(12) 0.062(9) 0.086(10) 0.021(9) -0.040(9) -0.012(8)
C18 0.145(11) 0.046(7) 0.052(7) 0.001(6) -0.022(7) 0.002(7)
C19 0.050(6) 0.051(7) 0.045(6) 0.009(5) -0.010(5) 0.004(5)
C20 0.058(7) 0.064(7) 0.078(8) 0.016(7) 0.012(6) 0.011(6)
C21 0.065(8) 0.087(9) 0.096(10) 0.030(8) 0.034(8) 0.015(7)
C22 0.061(8) 0.062(8) 0.132(11) 0.030(9) 0.016(9) -0.002(6)
C23 0.057(8) 0.113(10) 0.092(10) 0.004(9) -0.012(7) -0.003(7)
C24 0.069(8) 0.100(9) 0.078(8) 0.017(8) 0.000(7) 0.001(7)
C25 0.046(6) 0.042(6) 0.060(7) 0.010(6) -0.004(5) 0.007(5)
C26 0.073(7) 0.037(6) 0.046(6) 0.001(5) -0.006(5) -0.007(5)
C27 0.082(8) 0.064(8) 0.054(7) 0.003(6) 0.004(6) -0.010(7)
C28 0.054(8) 0.154(14) 0.059(8) 0.016(9) -0.019(6) -0.023(8)
C29 0.090(10) 0.143(14) 0.066(9) 0.043(10) -0.001(7) 0.017(10)
C30 0.106(10) 0.071(9) 0.075(9) 0.019(7) -0.023(8) 0.018(8)
C31 0.097(9) 0.046(8) 0.064(7) 0.006(6) -0.029(7) 0.018(6)
C32 0.042(6) 0.063(7) 0.037(6) -0.001(6) 0.010(5) 0.005(6)
C33 0.069(8) 0.075(8) 0.075(8) -0.009(7) 0.022(6) 0.002(7)
C34 0.072(9) 0.143(13) 0.096(10) -0.009(10) 0.023(8) 0.008(9)
C35 0.075(9) 0.134(14) 0.124(13) 0.018(11) 0.028(9) -0.015(10)
C36 0.091(10) 0.077(9) 0.157(14) 0.015(10) 0.007(9) -0.042(8)
C37 0.064(7) 0.063(8) 0.098(9) 0.008(7) 0.011(7) -0.024(6)
C38 0.052(6) 0.030(6) 0.052(6) 0.015(5) -0.001(5) 0.005(5)
C39 0.061(6) 0.042(6) 0.044(6) 0.006(5) 0.015(5) 0.007(5)
C40 0.046(6) 0.038(5) 0.038(5) 0.004(5) 0.011(5) 0.005(5)
C41 0.098(8) 0.056(7) 0.051(7) -0.009(6) 0.011(6) -0.008(6)
C42 0.097(10) 0.056(8) 0.108(11) -0.031(8) 0.023(10) -0.005(8)
C43 0.121(12) 0.102(12) 0.225(20) -0.068(13) 0.116(13) -0.016(9)
C44 0.206(19) 0.093(13) 0.219(20) -0.055(14) 0.182(17) -0.051(13)
C45 0.285(23) 0.089(11) 0.118(12) -0.034(9) 0.154(14) -0.033(13)
C46 0.120(11) 0.042(7) 0.075(9) -0.006(7) 0.014(8) -0.007(7)
C47 0.073(8) 0.042(7) 0.070(8) -0.007(6) 0.012(7) -0.004(6)
C48 0.092(9) 0.119(12) 0.162(14) -0.046(11) -0.020(10) 0.024(8)
C49 0.281(22) 0.188(18) 0.371(28) -0.061(19) 0.280(22) -0.051(17)
C50 0.230(16) 0.103(11) 0.067(8) 0.005(9) -0.026(10) 0.001(12)

loop_
_atom_site_label
_atom_site_type_symbol
_atom_site_fract_x
_atom_site_fract_y
_atom_site_fract_z
_atom_site_U_iso_or_equiv
_atom_site_thermal_displace_type
_atom_site_occupancy
_atom_site_calc_flag
_atom_site_refinement_flags
_atom_site_disorder_group
Cu Cu 0.74106(5) -0.96026(8) 0.29352(6) 0.0477(4) Uani 1 d . .
P1 P 0.64898(12) -0.9442(2) 0.36527(13) 0.0510(7) Uani 1 d . .
P2 P 0.81703(12) -0.9341(2) 0.38384(13) 0.0492(7) Uani 1 d . .
P3 P 0.73690(12) -0.8069(2) 0.25241(13) 0.0465(7) Uani 1 d . .
P4 P 0.75238(13) -1.0932(2) 0.22655(14) 0.0615(8) Uani 1 d . .
P5 P 0.7603(2) -0.4137(3) 0.3222(2) 0.0885(11) Uani 1 d . .
F1 F 0.7076(5) -0.4328(8) 0.3786(6) 0.239(5) Uani 1 d . .
F2 F 0.7956(5) -0.3372(6) 0.3682(5) 0.200(4) Uani 1 d . .
F3 F 0.8107(5) -0.3947(9) 0.2646(5) 0.240(6) Uani 1 d . .
F4 F 0.7259(5) -0.4879(5) 0.2733(5) 0.173(4) Uani 1 d . .
F5 F 0.8013(4) -0.4953(6) 0.3583(5) 0.169(4) Uani 1 d . .
F6 F 0.7157(5) -0.3332(6) 0.2914(6) 0.205(5) Uani 1 d . .
C1 C 0.5321(5) -0.9823(5) 0.2927(5) 0.091(4) Uani 1 d G .
H1A H 0.5491(5) -1.0449(5) 0.2919(5) 0.109 Uiso 1 calc R .
C2 C 0.4708(5) -0.9616(8) 0.2596(4) 0.134(6) Uani 1 d G .
H2A H 0.4468(7) -1.0103(11) 0.2366(6) 0.160 Uiso 1 calc R .
C3 C 0.4454(3) -0.8680(10) 0.2609(4) 0.136(7) Uani 1 d G .
H3A H 0.4044(4) -0.8542(14) 0.2387(6) 0.163 Uiso 1 calc R .
C4 C 0.4812(5) -0.7952(6) 0.2952(5) 0.123(6) Uani 1 d G .
H4A H 0.4642(8) -0.7327(7) 0.2961(7) 0.148 Uiso 1 calc R .
C5 C 0.5425(5) -0.8160(6) 0.3284(4) 0.088(4) Uani 1 d G .
H5A H 0.5665(7) -0.7673(9) 0.3514(6) 0.106 Uiso 1 calc R .
C6 C 0.5679(3) -0.9095(8) 0.3271(4) 0.058(3) Uani 1 d G .
C7 C 0.6466(3) -1.1361(6) 0.4060(3) 0.073(3) Uani 1 d G .
H7A H 0.6712(3) -1.1468(6) 0.3645(3) 0.087 Uiso 1 calc R .
C8 C 0.6308(4) -1.2129(4) 0.4506(5) 0.095(4) Uani 1 d G .
H8A H 0.6447(5) -1.2750(5) 0.4390(7) 0.115 Uiso 1 calc R .
C9 C 0.5941(4) -1.1969(5) 0.5126(4) 0.079(3) Uani 1 d G .
H9A H 0.5835(5) -1.2483(7) 0.5424(5) 0.095 Uiso 1 calc R .
C10 C 0.5732(3) -1.1040(7) 0.5300(3) 0.086(4) Uani 1 d G .
H10A H 0.5487(4) -1.0933(9) 0.5714(3) 0.103 Uiso 1 calc R .
C11 C 0.5891(3) -1.0272(5) 0.4853(4) 0.070(3) Uani 1 d G .
H11A H 0.5751(5) -0.9651(5) 0.4970(6) 0.084 Uiso 1 calc R .
C12 C 0.6258(3) -1.0432(5) 0.4234(3) 0.051(2) Uani 1 d G .
C13 C 0.6717(4) -0.8442(6) 0.4277(4) 0.050(3) Uani 1 d . .
H13A H 0.6305(4) -0.8090(6) 0.4377(4) 0.060 Uiso 1 calc R .
H13B H 0.6860(4) -0.8738(6) 0.4722(4) 0.060 Uiso 1 calc R .
C14 C 0.7963(3) -0.9804(4) 0.5311(4) 0.069(3) Uani 1 d G .
H14A H 0.7940(3) -0.9146(4) 0.5403(4) 0.083 Uiso 1 calc R .
C15 C 0.7870(3) -1.0463(7) 0.5861(3) 0.086(4) Uani 1 d G .
H15A H 0.7785(5) -1.0245(10) 0.6322(3) 0.103 Uiso 1 calc R .
C16 C 0.7903(3) -1.1448(6) 0.5723(4) 0.083(4) Uani 1 d G .
H16A H 0.7841(5) -1.1889(8) 0.6091(5) 0.099 Uiso 1 calc R .
C17 C 0.8029(3) -1.1774(4) 0.5035(5) 0.101(4) Uani 1 d G .
H17A H 0.8052(5) -1.2433(4) 0.4943(7) 0.121 Uiso 1 calc R .
C18 C 0.8122(3) -1.1115(5) 0.4485(3) 0.081(4) Uani 1 d G .
H18A H 0.8207(5) -1.1333(8) 0.4024(4) 0.097 Uiso 1 calc R .
C19 C 0.8089(3) -1.0130(5) 0.4623(3) 0.049(3) Uani 1 d G .
C20 C 0.9298(4) -0.9200(5) 0.2976(3) 0.067(3) Uani 1 d G .
H20A H 0.8990(4) -0.9243(5) 0.2601(3) 0.080 Uiso 1 calc R .
C21 C 0.9981(4) -0.9065(5) 0.2837(4) 0.083(4) Uani 1 d G .
H21A H 1.0130(6) -0.9018(7) 0.2368(4) 0.099 Uiso 1 calc R .
C22 C 1.0441(3) -0.9001(5) 0.3397(5) 0.085(4) Uani 1 d G .
H22A H 1.0898(3) -0.8911(7) 0.3303(7) 0.102 Uiso 1 calc R .
C23 C 1.0217(4) -0.9072(5) 0.4097(4) 0.087(4) Uani 1 d G .
H23A H 1.0525(5) -0.9029(8) 0.4472(6) 0.105 Uiso 1 calc R .
C24 C 0.9534(4) -0.9206(5) 0.4237(3) 0.083(4) Uani 1 d G .
H24A H 0.9385(6) -0.9253(8) 0.4706(3) 0.099 Uiso 1 calc R .
C25 C 0.9074(3) -0.9270(4) 0.3677(4) 0.049(3) Uani 1 d G .
C26 C 0.7988(4) -0.8104(6) 0.4170(5) 0.052(3) Uani 1 d . .
H26A H 0.8098(4) -0.8090(6) 0.4675(5) 0.063 Uiso 1 calc R .
H26B H 0.8297(4) -0.7665(6) 0.3934(5) 0.063 Uiso 1 calc R .
C27 C 0.6238(4) -0.8278(4) 0.1630(4) 0.066(3) Uani 1 d G .
H27A H 0.6265(4) -0.8933(4) 0.1734(4) 0.080 Uiso 1 calc R .
C28 C 0.5713(3) -0.7929(7) 0.1209(4) 0.089(4) Uani 1 d G .
H28A H 0.5388(4) -0.8351(10) 0.1030(5) 0.107 Uiso 1 calc R .
C29 C 0.5673(3) -0.6949(8) 0.1054(3) 0.100(5) Uani 1 d G .
H29A H 0.5321(4) -0.6716(11) 0.0772(4) 0.120 Uiso 1 calc R .
C30 C 0.6158(5) -0.6318(5) 0.1321(4) 0.084(4) Uani 1 d G .
H30A H 0.6131(7) -0.5663(5) 0.1218(6) 0.101 Uiso 1 calc R .
C31 C 0.6683(3) -0.6667(5) 0.1743(3) 0.069(3) Uani 1 d G .
H31A H 0.7008(5) -0.6245(7) 0.1921(5) 0.083 Uiso 1 calc R .
C32 C 0.6724(3) -0.7647(5) 0.1897(3) 0.047(3) Uani 1 d G .
C33 C 0.8352(4) -0.8105(5) 0.1512(4) 0.073(3) Uani 1 d G .
H33A H 0.8116(4) -0.8648(5) 0.1358(4) 0.088 Uiso 1 calc R .
C34 C 0.8927(4) -0.7805(7) 0.1151(3) 0.104(4) Uani 1 d G .
H34A H 0.9076(6) -0.8146(9) 0.0754(4) 0.124 Uiso 1 calc R .
C35 C 0.9279(3) -0.6993(7) 0.1382(5) 0.111(5) Uani 1 d G .
H35A H 0.9663(4) -0.6792(10) 0.1140(7) 0.133 Uiso 1 calc R .
C36 C 0.9055(4) -0.6483(5) 0.1974(5) 0.109(5) Uani 1 d G .
H36A H 0.9290(5) -0.5940(6) 0.2129(7) 0.130 Uiso 1 calc R .
C37 C 0.8480(4) -0.6783(5) 0.2335(3) 0.075(3) Uani 1 d G .
H37A H 0.8330(6) -0.6441(7) 0.2732(4) 0.090 Uiso 1 calc R .
C38 C 0.8128(3) -0.7594(5) 0.2105(4) 0.045(2) Uani 1 d G .
C39 C 0.7177(4) -0.7292(6) 0.3306(4) 0.049(3) Uani 1 d . .
H39A H 0.7460(4) -0.6722(6) 0.3269(4) 0.058 Uiso 1 calc R .
H39B H 0.6713(4) -0.7078(6) 0.3255(4) 0.058 Uiso 1 calc R .
C40 C 0.7260(4) -0.7688(6) 0.4080(4) 0.040(2) Uani 1 d . .
C41 C 0.7186(5) -0.6853(6) 0.4589(5) 0.068(3) Uani 1 d . .
H41A H 0.7518(5) -0.6369(6) 0.4480(5) 0.102 Uiso 1 calc R .
H41B H 0.7252(5) -0.7076(6) 0.5069(5) 0.102 Uiso 1 calc R .
H41C H 0.6742(5) -0.6581(6) 0.4542(5) 0.102 Uiso 1 calc R .
C42 C 0.8817(5) -1.1350(6) 0.1783(4) 0.087(4) Uani 1 d G .
C43 C 0.9324(4) -1.1403(6) 0.1272(7) 0.149(7) Uani 1 d G .
H43A H 0.9751(4) -1.1626(9) 0.1398(9) 0.179 Uiso 1 calc R .
C44 C 0.9192(5) -1.1121(6) 0.0574(6) 0.172(10) Uani 1 d G .
C45 C 0.8553(6) -1.0786(6) 0.0386(4) 0.164(8) Uani 1 d G .
H45A H 0.8465(9) -1.0597(9) -0.0081(4) 0.196 Uiso 1 calc R .
C46 C 0.8046(4) -1.0733(5) 0.0897(5) 0.079(4) Uani 1 d G .
C47 C 0.8179(4) -1.1016(5) 0.1595(4) 0.062(3) Uani 1 d G .
C48 C 0.8980(6) -1.1663(9) 0.2537(7) 0.124(5) Uani 1 d . .
H48A H 0.8586(6) -1.1589(9) 0.2829(7) 0.187 Uiso 1 calc R .
H48B H 0.9339(6) -1.1271(9) 0.2723(7) 0.187 Uiso 1 calc R .
H48C H 0.9117(6) -1.2327(9) 0.2536(7) 0.187 Uiso 1 calc R .
C49 C 0.9727(8) -1.1294(13) -0.0001(10) 0.279(13) Uani 1 d . .
H49A H 0.9563(8) -1.1063(13) -0.0452(10) 0.419 Uiso 1 calc R .
H49B H 0.9820(8) -1.1973(13) -0.0034(10) 0.419 Uiso 1 calc R .
H49C H 1.0135(8) -1.0956(13) 0.0124(10) 0.419 Uiso 1 calc R .
C50 C 0.7370(7) -1.0401(9) 0.0658(6) 0.134(5) Uani 1 d . .
H50A H 0.7067(7) -1.0397(9) 0.1057(6) 0.200 Uiso 1 calc R .
H50B H 0.7200(7) -1.0830(9) 0.0298(6) 0.200 Uiso 1 calc R .
H50C H 0.7405(7) -0.9761(9) 0.0466(6) 0.200 Uiso 1 calc R .
C60 C 0.4454(8) -0.9825(12) 0.0082(9) 0.161(6) Uiso 1 d . .
C61 C 0.5056(10) -1.0543(14) 0.0521(10) 0.203(8) Uiso 1 d . .

loop_
_atom_type_symbol
_atom_type_description
_atom_type_scat_dispersion_real
_atom_type_scat_dispersion_imag
_atom_type_scat_source
C C 0.0033 0.0016 'International Tables Vol C Tables 4.2.6.8 and 6.1.1.4'
H H 0.0000 0.0000 'International Tables Vol C Tables 4.2.6.8 and 6.1.1.4'
F F 0.0171 0.0103 'International Tables Vol C Tables 4.2.6.8 and 6.1.1.4'
P P 0.1023 0.0942 'International Tables Vol C Tables 4.2.6.8 and 6.1.1.4'
Cu Cu 0.3201 1.2651 'International Tables Vol C Tables 4.2.6.8 and 6.1.1.4'

loop_
_geom_angle_atom_site_label_1
_geom_angle_atom_site_label_2
_geom_angle_atom_site_label_3
_geom_angle
_geom_angle_site_symmetry_1
_geom_angle_site_symmetry_3
_geom_angle_publ_flag
P4 Cu P3 125.81(11) . . ?
P4 Cu P1 119.50(10) . . ?
P3 Cu P1 94.65(10) . . ?
P4 Cu P2 118.55(10) . . ?
P3 Cu P2 97.25(10) . . ?
P1 Cu P2 94.13(9) . . ?
C12 P1 C6 102.2(3) . . ?
C12 P1 C13 104.2(3) . . ?
C6 P1 C13 105.1(4) . . ?
C12 P1 Cu 119.0(3) . . ?
C6 P1 Cu 119.9(2) . . ?
C13 P1 Cu 104.5(3) . . ?
C25 P2 C19 104.7(3) . . ?
C25 P2 C26 101.4(3) . . ?
C19 P2 C26 105.2(4) . . ?
C25 P2 Cu 122.0(3) . . ?
C19 P2 Cu 116.0(2) . . ?
C26 P2 Cu 105.4(3) . . ?
C38 P3 C32 100.5(3) . . ?
C38 P3 C39 107.6(4) . . ?
C32 P3 C39 100.3(3) . . ?
C38 P3 Cu 117.2(2) . . ?
C32 P3 Cu 122.9(3) . . ?
C39 P3 Cu 106.4(3) . . ?
C47 P4 Cu 120.9(3) . . ?
F3 P5 F1 178.2(7) . . ?
F3 P5 F4 89.0(5) . . ?
F1 P5 F4 89.7(6) . . ?
F3 P5 F6 89.1(7) . . ?
F1 P5 F6 89.7(6) . . ?
F4 P5 F6 90.5(5) . . ?
F3 P5 F2 88.9(6) . . ?
F1 P5 F2 92.4(6) . . ?
F4 P5 F2 177.6(6) . . ?
F6 P5 F2 88.2(5) . . ?
F3 P5 F5 95.4(7) . . ?
F1 P5 F5 85.8(6) . . ?
F4 P5 F5 90.1(5) . . ?
F6 P5 F5 175.4(6) . . ?
F2 P5 F5 91.2(5) . . ?
C2 C1 C6 120.0 . . ?
C1 C2 C3 120.0 . . ?
C4 C3 C2 120.0 . . ?
C5 C4 C3 120.0 . . ?
C4 C5 C6 120.0 . . ?
C5 C6 C1 120.0 . . ?
C5 C6 P1 124.0(7) . . ?
C1 C6 P1 116.0(7) . . ?
C8 C7 C12 120.0 . . ?
C9 C8 C7 120.0 . . ?
C8 C9 C10 120.0 . . ?
C11 C10 C9 120.0 . . ?
C10 C11 C12 120.0 . . ?
C11 C12 C7 120.0 . . ?
C11 C12 P1 121.0(5) . . ?
C7 C12 P1 118.9(5) . . ?
C40 C13 P1 121.2(6) . . ?
C15 C14 C19 120.0 . . ?
C16 C15 C14 120.0 . . ?
C15 C16 C17 120.0 . . ?
C16 C17 C18 120.0 . . ?
C19 C18 C17 120.0 . . ?
C18 C19 C14 120.0 . . ?
C18 C19 P2 115.5(5) . . ?
C14 C19 P2 124.4(5) . . ?
C21 C20 C25 120.0 . . ?
C22 C21 C20 120.0 . . ?
C21 C22 C23 120.0 . . ?
C24 C23 C22 120.0 . . ?
C23 C24 C25 120.0 . . ?
C24 C25 C20 120.0 . . ?
C24 C25 P2 121.3(5) . . ?
C20 C25 P2 118.5(5) . . ?
C40 C26 P2 118.9(6) . . ?
C28 C27 C32 120.0 . . ?
C29 C28 C27 120.0 . . ?
C28 C29 C30 120.0 . . ?
C29 C30 C31 120.0 . . ?
C32 C31 C30 120.0 . . ?
C31 C32 C27 120.0 . . ?
C31 C32 P3 119.0(5) . . ?
C27 C32 P3 120.7(5) . . ?
C34 C33 C38 120.0 . . ?
C33 C34 C35 120.0 . . ?
C34 C35 C36 120.0 . . ?
C37 C36 C35 120.0 . . ?
C36 C37 C38 120.0 . . ?
C37 C38 C33 120.0 . . ?
C37 C38 P3 124.8(5) . . ?
C33 C38 P3 115.2(5) . . ?
C40 C39 P3 120.6(6) . . ?
C41 C40 C13 107.4(7) . . ?
C41 C40 C39 108.0(7) . . ?
C13 C40 C39 113.0(7) . . ?
C41 C40 C26 107.8(7) . . ?
C13 C40 C26 111.5(7) . . ?
C39 C40 C26 108.9(6) . . ?
C43 C42 C47 120.0 . . ?
C43 C42 C48 118.5(8) . . ?
C47 C42 C48 121.5(8) . . ?
C44 C43 C42 120.0 . . ?
C43 C44 C45 120.0 . . ?
C43 C44 C49 119.3(12) . . ?
C45 C44 C49 120.3(12) . . ?
C46 C45 C44 120.0 . . ?
C45 C46 C47 120.0 . . ?
C45 C46 C50 117.4(8) . . ?
C47 C46 C50 122.5(8) . . ?
C46 C47 C42 120.0 . . ?
C46 C47 P4 120.2(6) . . ?
C42 C47 P4 119.8(6) . . ?
C61 C60 C61 95.8(14) 3_635 . ?
C60 C61 C60 84.2(14) 3_635 . ?

loop_
_geom_bond_atom_site_label_1
_geom_bond_atom_site_label_2
_geom_bond_distance
_geom_bond_site_symmetry_2
_geom_bond_publ_flag
Cu P4 2.241(3) . ?
Cu P3 2.262(3) . ?
Cu P1 2.279(3) . ?
Cu P2 2.289(3) . ?
P1 C12 1.811(5) . ?
P1 C6 1.818(6) . ?
P1 C13 1.868(8) . ?
P2 C25 1.817(5) . ?
P2 C19 1.839(5) . ?
P2 C26 1.859(8) . ?
P3 C38 1.820(5) . ?
P3 C32 1.828(5) . ?
P3 C39 1.858(8) . ?
P4 C47 1.812(6) . ?
P5 F3 1.495(8) . ?
P5 F1 1.511(8) . ?
P5 F4 1.535(7) . ?
P5 F6 1.534(8) . ?
P5 F2 1.534(8) . ?
P5 F5 1.546(8) . ?
C1 C2 1.39 . ?
C1 C6 1.39 . ?
C2 C3 1.39 . ?
C3 C4 1.39 . ?
C4 C5 1.39 . ?
C5 C6 1.39 . ?
C7 C8 1.39 . ?
C7 C12 1.39 . ?
C8 C9 1.39 . ?
C9 C10 1.39 . ?
C10 C11 1.39 . ?
C11 C12 1.39 . ?
C13 C40 1.543(10) . ?
C14 C15 1.39 . ?
C14 C19 1.39 . ?
C15 C16 1.39 . ?
C16 C17 1.39 . ?
C17 C18 1.39 . ?
C18 C19 1.39 . ?
C20 C21 1.39 . ?
C20 C25 1.39 . ?
C21 C22 1.39 . ?
C22 C23 1.39 . ?
C23 C24 1.39 . ?
C24 C25 1.39 . ?
C26 C40 1.560(10) . ?
C27 C28 1.39 . ?
C27 C32 1.39 . ?
C28 C29 1.39 . ?
C29 C30 1.39 . ?
C30 C31 1.39 . ?
C31 C32 1.39 . ?
C33 C34 1.39 . ?
C33 C38 1.39 . ?
C34 C35 1.39 . ?
C35 C36 1.39 . ?
C36 C37 1.39 . ?
C37 C38 1.39 . ?
C39 C40 1.558(10) . ?
C40 C41 1.508(10) . ?
C42 C43 1.39 . ?
C42 C47 1.39 . ?
C42 C48 1.511(13) . ?
C43 C44 1.39 . ?
C44 C45 1.39 . ?
C44 C49 1.532(13) . ?
C45 C46 1.39 . ?
C46 C47 1.39 . ?
C46 C50 1.482(13) . ?
C60 C61 1.58(2) 3_635 ?
C60 C61 1.75(2) . ?
C61 C60 1.58(2) 3_635 ?
